data_4070076
loop_
_publ_author_name
'Gr\"oger, Christian'
'Kubicki, Marek M.'
'Meier, Walter'
'Pronold, Michael'
'Wachter, Joachim'
'Zabel, Manfred'

_publ_section_title
;
 Isomerism and Ligand Rearrangement within thecyclo-P2S3Middle Deck in
 Dimolybdenum Triple-Decker Complexes
;
_journal_issue 19
_journal_name_full Organometallics
_journal_page_first 5633
_journal_paper_doi 10.1021/om900600t
_journal_volume 28
_journal_year 2009
_chemical_compound_source 'see text'
_chemical_formula_moiety 'C32 H34 Mo2 O10 P2 S3 W2, 2(C6 H6)'
_chemical_formula_sum 'C44 H46 Mo2 O10 P2 S3 W2'
_chemical_formula_weight 1452.52
_chemical_name_systematic ?
_space_group_IT_number 2
_symmetry_cell_setting triclinic
_symmetry_Int_Tables_number 2
_symmetry_space_group_name_Hall '-P 1'
_symmetry_space_group_name_H-M 'P -1'
_atom_sites_solution_hydrogens geom
_atom_sites_solution_primary direct
_atom_sites_solution_secondary difmap
_cell_angle_alpha 91.496(4)
_cell_angle_beta 96.043(5)
_cell_angle_gamma 91.882(5)
_cell_formula_units_Z 2
_cell_length_a 12.2880(8)
_cell_length_b 12.4550(7)
_cell_length_c 16.1132(7)
_cell_measurement_reflns_used 6791
_cell_measurement_temperature 123
_cell_measurement_theta_max 51.5699
_cell_measurement_theta_min 2.7521
_cell_volume 2450.0(2)
_computing_cell_refinement
;
CrysAlis RED, Oxford Diffraction Ltd.,
Version 1.171.30.3 (release 12-05-2006 CrysAlis171 .NET)
;
_computing_data_collection
;
CrysAlis CCD, Oxford Diffraction Ltd.,
Version 1.171.30.3 (release 12-05-2006 CrysAlis171 .NET)
;
_computing_data_reduction
;
CrysAlis RED, Oxford Diffraction Ltd.,
Version 1.171.30.3 (release 12-05-2006 CrysAlis171 .NET)
;
_computing_molecular_graphics 'PLATON (Spek, 1990)'
_computing_publication_material 'PLATON (Spek, 2003)'
_computing_structure_refinement 'SHELXL-97 (Sheldrick, 1997)'
_computing_structure_solution 'SIR-97 (Altomare, 1993)'
_diffrn_ambient_temperature 123
_diffrn_detector_area_resol_mean 10.5431
_diffrn_measured_fraction_theta_full 0.980
_diffrn_measured_fraction_theta_max 0.980
_diffrn_measurement_details
;
  1 omega  -27.00   25.00   1.3000    1.5000
omega____ theta____ kappa____ phi______ omega'___ theta'___ frames
    -        0.4688   45.0000  240.0000    0.0000    0.0000 40

  2 omega   24.00   74.70   1.3000    1.5000
omega____ theta____ kappa____ phi______ omega'___ theta'___ frames
    -        0.4688   45.0000  240.0000    0.0000    0.0000 39

  3 omega  -26.00   26.00   1.3000    1.5000
omega____ theta____ kappa____ phi______ omega'___ theta'___ frames
    -        0.4688   45.0000    0.0000    0.0000    0.0000 40

  4 phi    -61.00    2.70   1.3000    1.5000
omega____ theta____ kappa____ phi______ omega'___ theta'___ frames
  40.0000    0.4688    0.0000     -        0.0000    0.0000 49

  5 omega  -87.00  -35.00   1.3000    2.2000
omega____ theta____ kappa____ phi______ omega'___ theta'___ frames
    -      -61.8151  -45.0000    0.0000    0.0000    0.0000 40

  6 phi   -180.00 -118.90   1.3000    2.2000
omega____ theta____ kappa____ phi______ omega'___ theta'___ frames
 -40.0000  -61.8151    0.0000     -        0.0000    0.0000 47

  7 omega -111.00  -59.00   1.3000    2.2000
omega____ theta____ kappa____ phi______ omega'___ theta'___ frames
    -      -61.8151  114.0000  105.0000    0.0000    0.0000 40

  8 omega  -89.00  -37.00   1.3000    2.2000
omega____ theta____ kappa____ phi______ omega'___ theta'___ frames
    -      -61.8151   45.0000  240.0000    0.0000    0.0000 40

  9 omega -111.00  -56.40   1.3000    2.2000
omega____ theta____ kappa____ phi______ omega'___ theta'___ frames
    -      -61.8151  112.0000  214.0000    0.0000    0.0000 42

 10 omega   38.00   90.00   1.3000    2.2000
omega____ theta____ kappa____ phi______ omega'___ theta'___ frames
    -       62.7526  -45.0000  120.0000    0.0000    0.0000 40

 11 omega  -14.00   41.90   1.3000    2.2000
omega____ theta____ kappa____ phi______ omega'___ theta'___ frames
    -       62.7526  -75.0000  120.0000    0.0000    0.0000 43

 12 omega   83.00  140.20   1.3000    2.2000
omega____ theta____ kappa____ phi______ omega'___ theta'___ frames
    -       62.7526   75.0000  240.0000    0.0000    0.0000 44

 13 omega   40.00   95.90   1.3000    2.2000
omega____ theta____ kappa____ phi______ omega'___ theta'___ frames
    -       62.7526  -75.0000    0.0000    0.0000    0.0000 43

 14 omega   39.00   96.20   1.3000    2.2000
omega____ theta____ kappa____ phi______ omega'___ theta'___ frames
    -       62.7526  -75.0000  240.0000    0.0000    0.0000 44

 15 omega   -7.00   41.10   1.3000    2.2000
omega____ theta____ kappa____ phi______ omega'___ theta'___ frames
    -       62.7526  -45.0000  120.0000    0.0000    0.0000 37

 16 omega  -14.00   41.90   1.3000    2.2000
omega____ theta____ kappa____ phi______ omega'___ theta'___ frames
    -       62.7526  -75.0000    0.0000    0.0000    0.0000 43

 17 omega  -15.00   43.50   1.3000    2.2000
omega____ theta____ kappa____ phi______ omega'___ theta'___ frames
    -       62.7526  -75.0000  240.0000    0.0000    0.0000 45

 18 omega   83.00  136.30   1.3000    2.2000
omega____ theta____ kappa____ phi______ omega'___ theta'___ frames
    -       62.7526   56.0000   -1.0000    0.0000    0.0000 41

 19 omega   54.00   86.50   1.3000    2.2000
omega____ theta____ kappa____ phi______ omega'___ theta'___ frames
    -       62.7526   62.0000  -35.0000    0.0000    0.0000 25

;
_diffrn_measurement_device_type 'Oxford Diffraction Gemini Ultra'
_diffrn_measurement_method omega-scan
_diffrn_radiation_monochromator graphite
_diffrn_radiation_probe x-ray
_diffrn_radiation_source 'Enhance (Cu) X-ray Source'
_diffrn_radiation_type CuK\a
_diffrn_radiation_wavelength 1.54184
_diffrn_reflns_av_R_equivalents 0.0346
_diffrn_reflns_av_sigmaI/netI 0.0721
_diffrn_reflns_limit_h_max 11
_diffrn_reflns_limit_h_min -12
_diffrn_reflns_limit_k_max 12
_diffrn_reflns_limit_k_min -12
_diffrn_reflns_limit_l_max 16
_diffrn_reflns_limit_l_min -15
_diffrn_reflns_number 13342
_diffrn_reflns_reduction_process
;
;
_diffrn_reflns_theta_full 51.72
_diffrn_reflns_theta_max 51.72
_diffrn_reflns_theta_min 2.76
_diffrn_standards_decay_% 0
_diffrn_standards_interval_count 0
_diffrn_standards_interval_time 0
_diffrn_standards_number 0
_exptl_absorpt_coefficient_mu 14.816
_exptl_absorpt_correction_T_max 1.00000
_exptl_absorpt_correction_T_min 0.51243
_exptl_absorpt_correction_type multi-scan
_exptl_absorpt_process_details
;
CrysAlis RED, Oxford Diffraction Ltd.,
Version 1.171.30.3 (release 12-05-2006 CrysAlis171 .NET)
Empirical absorption correction using spherical harmonics,
 implemented in SCALE3 ABSPACK scaling algorithm.
;
_exptl_crystal_colour 'orange to red'
_exptl_crystal_density_diffrn 1.969
_exptl_crystal_density_method 'Not Measured'
_exptl_crystal_description platelike
_exptl_crystal_F_000 1400
_exptl_crystal_size_max 0.120
_exptl_crystal_size_mid 0.080
_exptl_crystal_size_min 0.050
_refine_diff_density_max 0.988
_refine_diff_density_min -0.578
_refine_diff_density_rms 0.144
_refine_ls_extinction_method none
_refine_ls_goodness_of_fit_ref 0.979
_refine_ls_hydrogen_treatment constr
_refine_ls_matrix_type full
_refine_ls_number_parameters 308
_refine_ls_number_reflns 5320
_refine_ls_number_restraints 0
_refine_ls_restrained_S_all 0.979
_refine_ls_R_factor_all 0.0549
_refine_ls_R_factor_gt 0.0368
_refine_ls_shift/su_max 0.000
_refine_ls_shift/su_mean 0.000
_refine_ls_structure_factor_coef Fsqd
_refine_ls_weighting_details 'calc w=1/[\s^2^(Fo^2^)+(0.0445P)^2^]         where P=(Fo^2^+2Fc^2^)/3'
_refine_ls_weighting_scheme calc
_refine_ls_wR_factor_gt 0.0804
_refine_ls_wR_factor_ref 0.0833
_reflns_number_gt 3808
_reflns_number_total 5320
_reflns_threshold_expression I>2\s(I)
_cod_data_source_file om900600t_si_003.cif
_cod_data_source_block pme110
_cod_depositor_comments
;
The following automatic conversions were performed:

'_symmetry_cell_setting' value 'Triclinic' changed to 'triclinic'
according to /home/saulius/struct/CIF-dictionaries/cif_core.dic
dictionary named 'cif_core.dic' version 2.4.2 from 2011-04-26.

Automatic conversion script
Id: cif_fix_values 1715 2011-07-08 13:25:40Z adriana 
;
_cod_database_code 4070076

loop_
_symmetry_equiv_pos_site_id
_symmetry_equiv_pos_as_xyz
1 x,y,z
2 -x,-y,-z

loop_
_atom_site_aniso_label
_atom_site_aniso_U_11
_atom_site_aniso_U_22
_atom_site_aniso_U_33
_atom_site_aniso_U_23
_atom_site_aniso_U_13
_atom_site_aniso_U_12
W1 0.0236(3) 0.0181(3) 0.0190(3) -0.0020(2) 0.0028(2) -0.0013(2)
W2 0.0225(3) 0.0191(3) 0.0206(3) -0.0024(2) 0.0033(2) 0.0012(2)
Mo1 0.0154(5) 0.0151(5) 0.0136(5) 0.0002(4) 0.0024(4) -0.0003(4)
Mo2 0.0162(5) 0.0164(5) 0.0137(5) -0.0001(4) 0.0014(4) -0.0010(4)
S1 0.0151(16) 0.055(2) 0.0246(16) 0.0186(15) 0.0024(13) -0.0024(14)
S2 0.0184(16) 0.0214(16) 0.0178(15) 0.0023(12) 0.0029(13) 0.0035(12)
S3 0.0162(16) 0.0212(16) 0.0179(15) 0.0012(12) 0.0002(13) -0.0022(12)
P1 0.0294(18) 0.0168(16) 0.0140(15) -0.0003(13) -0.0002(13) -0.0039(13)
P2 0.0272(18) 0.0219(17) 0.0175(15) 0.0015(13) 0.0081(14) 0.0014(14)

loop_
_atom_site_label
_atom_site_type_symbol
_atom_site_thermal_displace_type
_atom_site_fract_x
_atom_site_fract_y
_atom_site_fract_z
_atom_site_occupancy
_atom_site_U_iso_or_equiv
_atom_site_calc_flag
_atom_site_refinement_flags
W1 W Uani 0.23924(4) 0.57332(4) 0.39429(3) 1.000 0.0203(2) . .
W2 W Uani 0.25772(4) -0.03312(4) 0.13069(3) 1.000 0.0207(2) . .
Mo1 Mo Uani 0.12821(6) 0.20628(6) 0.32758(5) 1.000 0.0147(3) . .
Mo2 Mo Uani 0.12716(6) 0.31083(6) 0.18869(5) 1.000 0.0155(3) . .
S1 S Uani 0.3027(2) 0.2710(2) 0.27443(16) 1.000 0.0313(10) . .
S2 S Uani 0.0006(2) 0.35304(19) 0.29404(14) 1.000 0.0190(9) . .
S3 S Uani 0.01115(19) 0.14603(19) 0.19911(14) 1.000 0.0186(9) . .
P1 P Uani 0.1671(2) 0.3977(2) 0.32446(15) 1.000 0.0204(9) . .
P2 P Uani 0.1826(2) 0.1273(2) 0.20020(16) 1.000 0.0218(10) . .
O1 O Uiso 0.2803(5) 0.6887(5) 0.2278(4) 1.000 0.039(2) . .
O2 O Uiso -0.0046(6) 0.6534(6) 0.3695(4) 1.000 0.045(2) . .
O3 O Uiso 0.2017(6) 0.4937(6) 0.5757(5) 1.000 0.050(2) . .
O4 O Uiso 0.4835(6) 0.4953(5) 0.4008(4) 1.000 0.038(2) . .
O5 O Uiso 0.3219(5) 0.7982(5) 0.4735(4) 1.000 0.0283(18) . .
O6 O Uiso 0.4773(6) 0.0694(6) 0.0741(4) 1.000 0.042(2) . .
O7 O Uiso 0.1151(6) 0.0335(6) -0.0326(4) 1.000 0.042(2) . .
O8 O Uiso 0.0589(6) -0.1763(6) 0.1808(4) 1.000 0.043(2) . .
O9 O Uiso 0.3959(6) -0.0958(5) 0.2998(4) 1.000 0.041(2) . .
O10 O Uiso 0.3345(5) -0.2406(5) 0.0428(4) 1.000 0.0334(19) . .
C1 C Uiso 0.2628(8) 0.6416(8) 0.2871(6) 1.000 0.027(3) . .
C2 C Uiso 0.0835(9) 0.6234(8) 0.3786(6) 1.000 0.030(3) . .
C3 C Uiso 0.2158(8) 0.5178(8) 0.5081(6) 1.000 0.030(3) . .
C4 C Uiso 0.3959(9) 0.5202(8) 0.3999(6) 1.000 0.032(3) . .
C5 C Uiso 0.2931(8) 0.7122(8) 0.4478(6) 1.000 0.021(3) . .
C6 C Uiso 0.3985(9) 0.0397(8) 0.0971(6) 1.000 0.033(3) . .
C7 C Uiso 0.1688(9) 0.0109(8) 0.0255(7) 1.000 0.036(3) . .
C8 C Uiso 0.1298(8) -0.1209(8) 0.1635(6) 1.000 0.026(3) . .
C9 C Uiso 0.3453(8) -0.0715(8) 0.2387(6) 1.000 0.030(3) . .
C10 C Uiso 0.3049(8) -0.1630(8) 0.0759(6) 1.000 0.026(3) . .
C11 C Uiso 0.2171(7) 0.1408(7) 0.4535(5) 1.000 0.015(2) . .
C12 C Uiso 0.1668(7) 0.0520(7) 0.4042(5) 1.000 0.012(2) . .
C13 C Uiso 0.0520(7) 0.0602(7) 0.3939(5) 1.000 0.018(3) . .
C14 C Uiso 0.0263(7) 0.1580(7) 0.4370(5) 1.000 0.015(2) . .
C15 C Uiso 0.1264(7) 0.2067(8) 0.4714(5) 1.000 0.021(3) . .
C16 C Uiso 0.3315(8) 0.1535(8) 0.4945(6) 1.000 0.022(3) . .
C17 C Uiso 0.3691(8) 0.2718(7) 0.5100(6) 1.000 0.028(3) . .
C18 C Uiso 0.3335(8) 0.0994(7) 0.5798(5) 1.000 0.026(3) . .
C19 C Uiso 0.4098(8) 0.0973(8) 0.4443(6) 1.000 0.031(3) . .
C20 C Uiso -0.0277(8) -0.0249(7) 0.3539(6) 1.000 0.028(3) . .
C21 C Uiso -0.0858(7) 0.1911(7) 0.4448(6) 1.000 0.024(3) . .
C22 C Uiso 0.2184(7) 0.3934(7) 0.0824(5) 1.000 0.013(2) . .
C23 C Uiso 0.1393(7) 0.3117(7) 0.0451(5) 1.000 0.015(2) . .
C24 C Uiso 0.0327(7) 0.3405(7) 0.0584(5) 1.000 0.016(2) . .
C25 C Uiso 0.0399(8) 0.4414(7) 0.1038(6) 1.000 0.020(3) . .
C26 C Uiso 0.1522(7) 0.4706(7) 0.1199(5) 1.000 0.016(2) . .
C27 C Uiso 0.3346(8) 0.4063(8) 0.0692(6) 1.000 0.023(3) . .
C28 C Uiso 0.3998(8) 0.4784(8) 0.1384(6) 1.000 0.029(3) . .
C29 C Uiso 0.3369(8) 0.4592(8) -0.0148(6) 1.000 0.032(3) . .
C30 C Uiso 0.3897(8) 0.2991(7) 0.0655(6) 1.000 0.031(3) . .
C31 C Uiso -0.0706(8) 0.2830(8) 0.0222(6) 1.000 0.031(3) . .
C32 C Uiso -0.0521(8) 0.5056(8) 0.1289(6) 1.000 0.030(3) . .
C41 C Uiso 0.6243(10) 0.6666(9) 0.2427(7) 1.000 0.047(3) . .
C42 C Uiso 0.7364(9) 0.6665(9) 0.2555(6) 1.000 0.041(3) . .
C43 C Uiso 0.7953(10) 0.7461(9) 0.2226(6) 1.000 0.044(3) . .
C44 C Uiso 0.7482(9) 0.8230(9) 0.1751(7) 1.000 0.048(3) . .
C45 C Uiso 0.6332(10) 0.8215(10) 0.1609(7) 1.000 0.054(4) . .
C46 C Uiso 0.5747(10) 0.7442(9) 0.1951(7) 1.000 0.050(3) . .
C47 C Uiso 0.3484(9) 0.6602(10) 0.7530(7) 1.000 0.058(4) . .
C48 C Uiso 0.3783(9) 0.7206(9) 0.6881(7) 1.000 0.052(4) . .
C49 C Uiso 0.3675(9) 0.8299(9) 0.6900(7) 1.000 0.045(3) . .
C50 C Uiso 0.3236(9) 0.8777(10) 0.7569(7) 1.000 0.047(3) . .
C51 C Uiso 0.2950(9) 0.8143(9) 0.8203(7) 1.000 0.048(3) . .
C52 C Uiso 0.3095(10) 0.7084(10) 0.8175(8) 1.000 0.060(4) . .
H12A H Uiso 0.20540 -0.00480 0.38150 1.000 0.0140 calc R
H15A H Uiso 0.13370 0.27320 0.50210 1.000 0.0250 calc R
H17A H Uiso 0.44230 0.27580 0.54090 1.000 0.0330 calc R
H17B H Uiso 0.31760 0.30840 0.54260 1.000 0.0330 calc R
H17C H Uiso 0.37140 0.30680 0.45640 1.000 0.0330 calc R
H18A H Uiso 0.30970 0.02370 0.57120 1.000 0.0320 calc R
H18B H Uiso 0.28390 0.13600 0.61410 1.000 0.0320 calc R
H18C H Uiso 0.40810 0.10430 0.60830 1.000 0.0320 calc R
H19A H Uiso 0.38810 0.02090 0.43730 1.000 0.0370 calc R
H19B H Uiso 0.48390 0.10480 0.47350 1.000 0.0370 calc R
H19C H Uiso 0.40870 0.12940 0.38940 1.000 0.0370 calc R
H20A H Uiso 0.00650 -0.06500 0.31100 1.000 0.0340 calc R
H20B H Uiso -0.09320 0.00910 0.32810 1.000 0.0340 calc R
H20C H Uiso -0.04840 -0.07420 0.39640 1.000 0.0340 calc R
H21A H Uiso -0.11490 0.15340 0.49080 1.000 0.0290 calc R
H21B H Uiso -0.13210 0.17320 0.39260 1.000 0.0290 calc R
H21C H Uiso -0.08540 0.26880 0.45610 1.000 0.0290 calc R
H23A H Uiso 0.15720 0.24840 0.01610 1.000 0.0180 calc R
H26A H Uiso 0.18040 0.53290 0.15130 1.000 0.0190 calc R
H28A H Uiso 0.37360 0.55180 0.13510 1.000 0.0350 calc R
H28B H Uiso 0.47790 0.47900 0.13050 1.000 0.0350 calc R
H28C H Uiso 0.38930 0.45000 0.19320 1.000 0.0350 calc R
H29A H Uiso 0.29820 0.41230 -0.05880 1.000 0.0380 calc R
H29B H Uiso 0.41310 0.47120 -0.02630 1.000 0.0380 calc R
H29C H Uiso 0.30100 0.52820 -0.01330 1.000 0.0380 calc R
H30A H Uiso 0.39240 0.26620 0.12030 1.000 0.0370 calc R
H30B H Uiso 0.46440 0.31060 0.05050 1.000 0.0370 calc R
H30C H Uiso 0.34800 0.25140 0.02350 1.000 0.0370 calc R
H31A H Uiso -0.09580 0.31360 -0.03160 1.000 0.0370 calc R
H31B H Uiso -0.12690 0.29100 0.06050 1.000 0.0370 calc R
H31C H Uiso -0.05700 0.20650 0.01380 1.000 0.0370 calc R
H32A H Uiso -0.02700 0.54940 0.17910 1.000 0.0360 calc R
H32B H Uiso -0.11260 0.45700 0.14060 1.000 0.0360 calc R
H32C H Uiso -0.07720 0.55260 0.08350 1.000 0.0360 calc R
H41A H Uiso 0.58150 0.61320 0.26660 1.000 0.0560 calc R
H42A H Uiso 0.77230 0.61190 0.28680 1.000 0.0490 calc R
H43A H Uiso 0.87280 0.74760 0.23350 1.000 0.0530 calc R
H44A H Uiso 0.79160 0.87680 0.15190 1.000 0.0580 calc R
H45A H Uiso 0.59730 0.87430 0.12760 1.000 0.0650 calc R
H46A H Uiso 0.49700 0.74360 0.18610 1.000 0.0600 calc R
H47A H Uiso 0.35550 0.58440 0.75160 1.000 0.0690 calc R
H48A H Uiso 0.40650 0.68650 0.64190 1.000 0.0620 calc R
H49A H Uiso 0.38980 0.87220 0.64620 1.000 0.0530 calc R
H50A H Uiso 0.31340 0.95300 0.75900 1.000 0.0570 calc R
H51A H Uiso 0.26470 0.84610 0.86650 1.000 0.0580 calc R
H52A H Uiso 0.29160 0.66660 0.86300 1.000 0.0710 calc R

loop_
_atom_type_symbol
_atom_type_description
_atom_type_scat_dispersion_real
_atom_type_scat_dispersion_imag
_atom_type_scat_source
W W -5.4734 5.5774 'International Tables Vol C Tables 4.2.6.8 and 6.1.1.4'
S S 0.3331 0.5567 'International Tables Vol C Tables 4.2.6.8 and 6.1.1.4'
P P 0.2955 0.4335 'International Tables Vol C Tables 4.2.6.8 and 6.1.1.4'
O O 0.0492 0.0322 'International Tables Vol C Tables 4.2.6.8 and 6.1.1.4'
Mo Mo -0.0483 2.7339 'International Tables Vol C Tables 4.2.6.8 and 6.1.1.4'
H H 0.0000 0.0000 'International Tables Vol C Tables 4.2.6.8 and 6.1.1.4'
C C 0.0181 0.0091 'International Tables Vol C Tables 4.2.6.8 and 6.1.1.4'

loop_
_geom_angle_atom_site_label_1
_geom_angle_atom_site_label_2
_geom_angle_atom_site_label_3
_geom_angle
_geom_angle_publ_flag
P1 W1 C1 93.8(3) yes
P1 W1 C2 87.2(3) yes
P1 W1 C3 91.3(3) yes
P1 W1 C4 90.2(3) yes
P1 W1 C5 178.8(3) yes
C1 W1 C2 87.8(4) yes
C1 W1 C3 174.7(4) yes
C1 W1 C4 88.5(4) yes
C1 W1 C5 85.8(4) yes
C2 W1 C3 90.8(4) yes
C2 W1 C4 175.3(4) yes
C2 W1 C5 91.8(4) yes
C3 W1 C4 93.2(4) yes
C3 W1 C5 89.2(4) yes
C4 W1 C5 90.8(4) yes
P2 W2 C6 98.1(3) yes
P2 W2 C7 86.3(3) yes
P2 W2 C8 88.1(3) yes
P2 W2 C9 91.3(3) yes
P2 W2 C10 175.6(3) yes
C6 W2 C7 92.5(4) yes
C6 W2 C8 173.1(4) yes
C6 W2 C9 87.6(4) yes
C6 W2 C10 86.0(4) yes
C7 W2 C8 90.9(4) yes
C7 W2 C9 177.6(4) yes
C7 W2 C10 92.2(4) yes
C8 W2 C9 89.3(4) yes
C8 W2 C10 87.9(4) yes
C9 W2 C10 90.2(4) yes
Mo2 Mo1 S1 58.53(6) yes
Mo2 Mo1 S2 58.08(6) yes
Mo2 Mo1 S3 58.17(6) yes
Mo2 Mo1 P1 57.04(6) yes
Mo2 Mo1 P2 57.08(6) yes
Mo2 Mo1 C11 152.5(2) yes
Mo2 Mo1 C12 150.3(2) yes
Mo2 Mo1 C13 145.5(2) yes
Mo2 Mo1 C14 145.2(2) yes
Mo2 Mo1 C15 150.0(2) yes
S1 Mo1 S2 103.76(8) yes
S1 Mo1 S3 103.60(8) yes
S1 Mo1 P1 61.25(8) yes
S1 Mo1 P2 60.43(8) yes
S1 Mo1 C11 94.3(2) yes
S1 Mo1 C12 107.5(2) yes
S1 Mo1 C13 141.7(2) yes
S1 Mo1 C14 151.4(2) yes
S1 Mo1 C15 116.6(2) yes
S2 Mo1 S3 73.80(8) yes
S2 Mo1 P1 50.90(8) yes
S2 Mo1 P2 109.92(8) yes
S2 Mo1 C11 134.3(2) yes
S2 Mo1 C12 147.5(2) yes
S2 Mo1 C13 114.6(2) yes
S2 Mo1 C14 89.2(2) yes
S2 Mo1 C15 99.4(2) yes
S3 Mo1 P1 109.73(8) yes
S3 Mo1 P2 51.43(8) yes
S3 Mo1 C11 141.8(2) yes
S3 Mo1 C12 106.6(2) yes
S3 Mo1 C13 87.3(2) yes
S3 Mo1 C14 104.5(2) yes
S3 Mo1 C15 139.6(2) yes
P1 Mo1 P2 107.16(9) yes
P1 Mo1 C11 108.5(2) yes
P1 Mo1 C12 143.5(2) yes
P1 Mo1 C13 148.8(2) yes
P1 Mo1 C14 113.0(2) yes
P1 Mo1 C15 93.8(3) yes
P2 Mo1 C11 115.5(2) yes
P2 Mo1 C12 93.3(2) yes
P2 Mo1 C13 103.9(2) yes
P2 Mo1 C14 138.8(2) yes
P2 Mo1 C15 150.5(2) yes
C11 Mo1 C12 35.2(3) yes
C11 Mo1 C13 59.2(3) yes
C11 Mo1 C14 59.6(3) yes
C11 Mo1 C15 36.0(3) yes
C12 Mo1 C13 35.0(3) yes
C12 Mo1 C14 58.8(3) yes
C12 Mo1 C15 58.5(3) yes
C13 Mo1 C14 35.9(3) yes
C13 Mo1 C15 58.8(3) yes
C14 Mo1 C15 35.1(3) yes
Mo1 Mo2 S1 58.55(6) yes
Mo1 Mo2 S2 58.19(6) yes
Mo1 Mo2 S3 58.09(6) yes
Mo1 Mo2 P1 57.33(6) yes
Mo1 Mo2 P2 57.32(7) yes
Mo1 Mo2 C22 151.8(2) yes
Mo1 Mo2 C23 150.1(2) yes
Mo1 Mo2 C24 145.9(2) yes
Mo1 Mo2 C25 146.0(2) yes
Mo1 Mo2 C26 150.0(2) yes
S1 Mo2 S2 103.87(8) yes
S1 Mo2 S3 103.55(8) yes
S1 Mo2 P1 61.37(8) yes
S1 Mo2 P2 60.53(8) yes
S1 Mo2 C22 93.3(2) yes
S1 Mo2 C23 114.3(2) yes
S1 Mo2 C24 149.2(2) yes
S1 Mo2 C25 143.3(2) yes
S1 Mo2 C26 108.7(2) yes
S2 Mo2 S3 73.81(8) yes
S2 Mo2 P1 51.01(8) yes
S2 Mo2 P2 110.23(9) yes
S2 Mo2 C22 140.9(2) yes
S2 Mo2 C23 141.6(2) yes
S2 Mo2 C24 106.6(2) yes
S2 Mo2 C25 87.9(2) yes
S2 Mo2 C26 105.3(2) yes
S3 Mo2 P1 109.92(8) yes
S3 Mo2 P2 51.48(8) yes
S3 Mo2 C22 136.0(2) yes
S3 Mo2 C23 100.8(2) yes
S3 Mo2 C24 89.3(2) yes
S3 Mo2 C25 113.1(2) yes
S3 Mo2 C26 146.8(2) yes
P1 Mo2 P2 107.63(9) yes
P1 Mo2 C22 113.8(2) yes
P1 Mo2 C23 149.2(2) yes
P1 Mo2 C24 140.1(2) yes
P1 Mo2 C25 105.1(2) yes
P1 Mo2 C26 92.7(2) yes
P2 Mo2 C22 108.8(2) yes
P2 Mo2 C23 93.2(2) yes
P2 Mo2 C24 111.6(2) yes
P2 Mo2 C25 147.1(2) yes
P2 Mo2 C26 144.4(2) yes
C22 Mo2 C23 36.0(3) yes
C22 Mo2 C24 59.6(3) yes
C22 Mo2 C25 59.4(3) yes
C22 Mo2 C26 35.6(3) yes
C23 Mo2 C24 35.1(3) yes
C23 Mo2 C25 58.6(3) yes
C23 Mo2 C26 58.6(3) yes
C24 Mo2 C25 35.5(3) yes
C24 Mo2 C26 58.7(3) yes
C25 Mo2 C26 35.0(3) yes
Mo1 S1 Mo2 62.92(6) yes
Mo1 S1 P2 58.02(8) yes
Mo2 S1 P2 57.85(8) yes
Mo1 S2 Mo2 63.73(6) yes
Mo1 S2 P1 63.04(10) yes
Mo2 S2 P1 62.85(9) yes
Mo1 S3 Mo2 63.74(6) yes
Mo1 S3 P2 62.87(9) yes
Mo2 S3 P2 62.63(9) yes
W1 P1 Mo1 151.37(11) yes
W1 P1 Mo2 141.73(11) yes
W1 P1 S2 125.49(13) yes
Mo1 P1 Mo2 65.63(7) yes
Mo1 P1 S2 66.07(10) yes
Mo2 P1 S2 66.13(9) yes
W2 P2 Mo1 146.93(11) yes
W2 P2 Mo2 147.35(12) yes
W2 P2 S1 122.36(12) yes
W2 P2 S3 121.31(13) yes
Mo1 P2 Mo2 65.60(7) yes
Mo1 P2 S1 61.55(9) yes
Mo1 P2 S3 65.70(9) yes
Mo2 P2 S1 61.62(9) yes
Mo2 P2 S3 65.89(10) yes
S1 P2 S3 116.33(14) yes
W1 C1 O1 174.6(8) yes
W1 C2 O2 179.0(9) yes
W1 C3 O3 174.9(9) yes
W1 C4 O4 176.6(9) yes
W1 C5 O5 174.5(8) yes
W2 C6 O6 172.5(9) yes
W2 C7 O7 177.2(10) yes
W2 C8 O8 176.3(9) yes
W2 C9 O9 178.4(8) yes
W2 C10 O10 179.2(7) yes
Mo1 C11 C12 71.2(5) yes
Mo1 C11 C15 69.8(5) yes
Mo1 C11 C16 132.8(6) yes
C12 C11 C15 104.5(7) no
C12 C11 C16 128.7(8) no
C15 C11 C16 125.5(8) no
Mo1 C12 C11 73.6(5) yes
Mo1 C12 C13 72.8(5) yes
C11 C12 C13 110.6(8) no
Mo1 C13 C12 72.3(5) yes
Mo1 C13 C14 71.9(5) yes
Mo1 C13 C20 126.7(6) yes
C12 C13 C14 107.5(7) no
C12 C13 C20 125.1(8) no
C14 C13 C20 127.1(8) no
Mo1 C14 C13 72.2(5) yes
Mo1 C14 C15 71.4(5) yes
Mo1 C14 C21 124.4(6) yes
C13 C14 C15 106.9(8) no
C13 C14 C21 123.7(8) no
C15 C14 C21 129.3(8) no
Mo1 C15 C11 74.2(5) yes
Mo1 C15 C14 73.5(5) yes
C11 C15 C14 110.4(8) no
C11 C16 C17 112.7(8) no
C11 C16 C18 106.9(8) no
C11 C16 C19 111.1(8) no
C17 C16 C18 108.3(8) no
C17 C16 C19 109.7(8) no
C18 C16 C19 108.1(8) no
Mo2 C22 C23 70.3(5) yes
Mo2 C22 C26 70.3(5) yes
Mo2 C22 C27 132.7(6) yes
C23 C22 C26 104.0(7) no
C23 C22 C27 127.6(8) no
C26 C22 C27 127.3(8) no
Mo2 C23 C22 73.8(5) yes
Mo2 C23 C24 72.5(5) yes
C22 C23 C24 109.9(7) no
Mo2 C24 C23 72.5(5) yes
Mo2 C24 C25 73.4(5) yes
Mo2 C24 C31 125.8(6) yes
C23 C24 C25 108.2(8) no
C23 C24 C31 125.7(8) no
C25 C24 C31 125.7(8) no
Mo2 C25 C24 71.1(5) yes
Mo2 C25 C26 71.2(5) yes
Mo2 C25 C32 123.5(7) yes
C24 C25 C26 106.9(8) no
C24 C25 C32 127.5(9) no
C26 C25 C32 125.6(8) no
Mo2 C26 C22 74.1(5) yes
Mo2 C26 C25 73.8(5) yes
C22 C26 C25 111.0(8) no
C22 C27 C28 112.1(8) no
C22 C27 C29 106.0(8) no
C22 C27 C30 112.1(8) no
C28 C27 C29 109.5(8) no
C28 C27 C30 108.4(8) no
C29 C27 C30 108.7(8) no
Mo1 C12 H12A 121.00 no
C11 C12 H12A 125.00 no
C13 C12 H12A 125.00 no
Mo1 C15 H15A 119.00 no
C11 C15 H15A 125.00 no
C14 C15 H15A 125.00 no
C16 C17 H17A 109.00 no
C16 C17 H17B 109.00 no
C16 C17 H17C 110.00 no
H17A C17 H17B 109.00 no
H17A C17 H17C 109.00 no
H17B C17 H17C 109.00 no
C16 C18 H18A 110.00 no
C16 C18 H18B 109.00 no
C16 C18 H18C 109.00 no
H18A C18 H18B 109.00 no
H18A C18 H18C 110.00 no
H18B C18 H18C 109.00 no
C16 C19 H19A 110.00 no
C16 C19 H19B 109.00 no
C16 C19 H19C 110.00 no
H19A C19 H19B 109.00 no
H19A C19 H19C 109.00 no
H19B C19 H19C 109.00 no
C13 C20 H20A 109.00 no
C13 C20 H20B 109.00 no
C13 C20 H20C 110.00 no
H20A C20 H20B 109.00 no
H20A C20 H20C 109.00 no
H20B C20 H20C 109.00 no
C14 C21 H21A 110.00 no
C14 C21 H21B 109.00 no
C14 C21 H21C 109.00 no
H21A C21 H21B 109.00 no
H21A C21 H21C 109.00 no
H21B C21 H21C 109.00 no
Mo2 C23 H23A 120.00 no
C22 C23 H23A 125.00 no
C24 C23 H23A 125.00 no
Mo2 C26 H26A 119.00 no
C22 C26 H26A 125.00 no
C25 C26 H26A 124.00 no
C27 C28 H28A 109.00 no
C27 C28 H28B 109.00 no
C27 C28 H28C 110.00 no
H28A C28 H28B 109.00 no
H28A C28 H28C 110.00 no
H28B C28 H28C 109.00 no
C27 C29 H29A 110.00 no
C27 C29 H29B 109.00 no
C27 C29 H29C 109.00 no
H29A C29 H29B 109.00 no
H29A C29 H29C 109.00 no
H29B C29 H29C 109.00 no
C27 C30 H30A 109.00 no
C27 C30 H30B 109.00 no
C27 C30 H30C 110.00 no
H30A C30 H30B 109.00 no
H30A C30 H30C 110.00 no
H30B C30 H30C 109.00 no
C24 C31 H31A 110.00 no
C24 C31 H31B 109.00 no
C24 C31 H31C 109.00 no
H31A C31 H31B 109.00 no
H31A C31 H31C 109.00 no
H31B C31 H31C 110.00 no
C25 C32 H32A 109.00 no
C25 C32 H32B 109.00 no
C25 C32 H32C 109.00 no
H32A C32 H32B 109.00 no
H32A C32 H32C 109.00 no
H32B C32 H32C 109.00 no
C42 C41 C46 119.5(11) no
C41 C42 C43 118.8(10) no
C42 C43 C44 122.7(11) no
C43 C44 C45 118.2(11) no
C44 C45 C46 119.1(11) no
C41 C46 C45 121.7(12) no
C42 C41 H41A 120.00 no
C46 C41 H41A 120.00 no
C41 C42 H42A 121.00 no
C43 C42 H42A 121.00 no
C42 C43 H43A 119.00 no
C44 C43 H43A 119.00 no
C43 C44 H44A 121.00 no
C45 C44 H44A 121.00 no
C44 C45 H45A 120.00 no
C46 C45 H45A 120.00 no
C41 C46 H46A 119.00 no
C45 C46 H46A 119.00 no
C48 C47 C52 119.6(12) no
C47 C48 C49 120.2(11) no
C48 C49 C50 119.0(11) no
C49 C50 C51 118.8(11) no
C50 C51 C52 120.6(11) no
C47 C52 C51 121.8(12) no
C48 C47 H47A 120.00 no
C52 C47 H47A 120.00 no
C47 C48 H48A 120.00 no
C49 C48 H48A 120.00 no
C48 C49 H49A 121.00 no
C50 C49 H49A 120.00 no
C49 C50 H50A 121.00 no
C51 C50 H50A 121.00 no
C50 C51 H51A 120.00 no
C52 C51 H51A 120.00 no
C47 C52 H52A 119.00 no
C51 C52 H52A 119.00 no

loop_
_geom_bond_atom_site_label_1
_geom_bond_atom_site_label_2
_geom_bond_distance
_geom_bond_publ_flag
W1 P1 2.524(3) yes
W1 C1 1.989(10) yes
W1 C2 2.025(11) yes
W1 C3 2.022(10) yes
W1 C4 2.050(11) yes
W1 C5 1.975(10) yes
W2 P2 2.514(3) yes
W2 C6 2.056(11) yes
W2 C7 2.016(11) yes
W2 C8 2.009(10) yes
W2 C9 2.025(10) yes
W2 C10 1.956(10) yes
Mo1 Mo2 2.6175(11) yes
Mo1 S1 2.508(3) yes
Mo1 S2 2.481(3) yes
Mo1 S3 2.478(2) yes
Mo1 P1 2.419(3) yes
Mo1 P2 2.419(3) yes
Mo1 C11 2.378(8) yes
Mo1 C12 2.346(9) yes
Mo1 C13 2.352(9) yes
Mo1 C14 2.347(8) yes
Mo1 C15 2.320(8) yes
Mo2 S1 2.507(3) yes
Mo2 S2 2.478(2) yes
Mo2 S3 2.480(2) yes
Mo2 P1 2.411(3) yes
Mo2 P2 2.413(3) yes
Mo2 C22 2.381(8) yes
Mo2 C23 2.334(8) yes
Mo2 C24 2.334(8) yes
Mo2 C25 2.364(9) yes
Mo2 C26 2.330(9) yes
S1 P2 2.481(4) yes
S2 P1 2.106(3) yes
S3 P2 2.126(3) yes
O1 C1 1.170(12) yes
O2 C2 1.153(13) yes
O3 C3 1.166(13) yes
O4 C4 1.129(13) yes
O5 C5 1.168(12) yes
O6 C6 1.127(13) yes
O7 C7 1.135(13) yes
O8 C8 1.155(12) yes
O9 C9 1.160(12) yes
O10 C10 1.178(12) yes
C11 C12 1.429(12) no
C11 C15 1.454(13) no
C11 C16 1.491(13) no
C12 C13 1.410(12) no
C13 C14 1.447(12) no
C13 C20 1.504(13) no
C14 C15 1.406(12) no
C14 C21 1.468(12) no
C16 C17 1.536(13) no
C16 C18 1.545(13) no
C16 C19 1.500(14) no
C22 C23 1.457(12) no
C22 C26 1.441(12) no
C22 C27 1.470(13) no
C23 C24 1.406(12) no
C24 C25 1.433(12) no
C24 C31 1.492(13) no
C25 C26 1.411(13) no
C25 C32 1.490(14) no
C27 C28 1.551(14) no
C27 C29 1.523(14) no
C27 C30 1.519(13) no
C12 H12A 0.9500 no
C15 H15A 0.9500 no
C17 H17A 0.9800 no
C17 H17B 0.9800 no
C17 H17C 0.9800 no
C18 H18A 0.9800 no
C18 H18B 0.9800 no
C18 H18C 0.9800 no
C19 H19A 0.9800 no
C19 H19B 0.9800 no
C19 H19C 0.9800 no
C20 H20A 0.9800 no
C20 H20B 0.9800 no
C20 H20C 0.9800 no
C21 H21A 0.9800 no
C21 H21B 0.9800 no
C21 H21C 0.9800 no
C23 H23A 0.9500 no
C26 H26A 0.9500 no
C28 H28A 0.9800 no
C28 H28B 0.9800 no
C28 H28C 0.9800 no
C29 H29A 0.9800 no
C29 H29B 0.9800 no
C29 H29C 0.9800 no
C30 H30A 0.9800 no
C30 H30B 0.9800 no
C30 H30C 0.9800 no
C31 H31A 0.9800 no
C31 H31B 0.9800 no
C31 H31C 0.9800 no
C32 H32A 0.9800 no
C32 H32B 0.9800 no
C32 H32C 0.9800 no
C41 C42 1.371(17) no
C41 C46 1.369(16) no
C42 C43 1.360(16) no
C43 C44 1.349(16) no
C44 C45 1.407(17) no
C45 C46 1.347(17) no
C41 H41A 0.9500 no
C42 H42A 0.9500 no
C43 H43A 0.9500 no
C44 H44A 0.9500 no
C45 H45A 0.9500 no
C46 H46A 0.9500 no
C47 C48 1.378(16) no
C47 C52 1.327(17) no
C48 C49 1.372(16) no
C49 C50 1.385(16) no
C50 C51 1.375(16) no
C51 C52 1.337(17) no
C47 H47A 0.9500 no
C48 H48A 0.9500 no
C49 H49A 0.9500 no
C50 H50A 0.9500 no
C51 H51A 0.9500 no
C52 H52A 0.9500 no

loop_
_geom_contact_atom_site_label_1
_geom_contact_atom_site_label_2
_geom_contact_distance
_geom_contact_site_symmetry_2
_geom_contact_publ_flag
W2 O1 3.845(6) 1_545 no
Mo1 H17C 3.6200 . no
Mo1 H19C 3.6500 . no
Mo1 H21B 3.4800 . no
Mo1 H21C 3.6000 . no
Mo2 H28C 3.6000 . no
Mo2 H30A 3.6000 . no
Mo2 H32A 3.5700 . no
Mo2 H32B 3.5400 . no
S1 P1 2.511(4) . no
S1 C11 3.582(9) . no
S1 C19 3.694(10) . no
S1 C22 3.556(9) . no
S1 C28 3.680(10) . no
S1 C30 3.660(10) . no
S2 C15 3.661(9) . no
S2 C21 3.429(9) . no
S2 C25 3.361(10) . no
S2 C32 3.331(10) . no
S2 W1 4.121(2) . no
S2 S3 2.977(3) . no
S2 C14 3.391(9) . no
S3 S2 2.977(3) . no
S3 C13 3.335(8) . no
S3 C20 3.383(10) . no
S3 C24 3.384(9) . no
S3 W2 4.049(2) . no
S3 C31 3.436(10) . no
S1 H19C 2.8400 . no
S1 H30A 2.8200 . no
S1 H17C 2.9800 . no
S1 H28C 2.8500 . no
S2 H32B 3.0500 . no
S2 H21C 3.1100 . no
S2 H32A 3.1100 . no
S3 H20B 3.0800 . no
S3 H31C 3.1300 . no
P1 S1 2.511(4) . no
P1 C1 3.314(10) . no
P1 C2 3.157(10) . no
P1 C3 3.269(10) . no
P1 C4 3.258(11) . no
P1 C15 3.461(9) . no
P1 C26 3.430(8) . no
P2 C6 3.466(11) . no
P2 C7 3.119(11) . no
P2 C8 3.165(10) . no
P2 C9 3.265(10) . no
P2 C12 3.465(8) . no
P2 C23 3.450(9) . no
O1 W2 3.845(6) 1_565 no
O1 O9 3.132(9) 1_565 no
O1 C8 3.183(12) 1_565 no
O1 C9 3.062(12) 1_565 no
O1 C10 3.138(12) 1_565 no
O1 C28 3.405(12) . no
O2 O3 3.201(11) 2_566 no
O3 O2 3.201(10) 2_566 no
O4 C4 3.405(12) 2_666 no
O4 O4 3.178(9) 2_666 no
O5 C21 3.315(11) 2_566 no
O6 C30 3.091(12) . no
O6 C51 3.380(13) 2_666 no
O6 O6 3.022(10) 2_655 no
O7 O7 3.212(10) 2_555 no
O9 C19 3.291(12) . no
O9 O1 3.132(9) 1_545 no
O10 C31 3.322(12) 2_555 no
O1 H28A 2.6100 . no
O1 H26A 2.4900 . no
O1 H46A 2.8800 . no
O2 H15A 2.8800 2_566 no
O2 H43A 2.8300 1_455 no
O3 H42A 2.6000 2_666 no
O3 H17B 2.8200 . no
O4 H48A 2.7800 2_666 no
O4 H17C 2.8900 . no
O5 H21A 2.7500 2_566 no
O5 H19B 2.6900 2_666 no
O6 H30C 2.9000 . no
O6 H30A 2.8100 . no
O7 H44A 2.6000 2_665 no
O7 H23A 2.7900 . no
O8 H43A 2.6800 1_445 no
O8 H20A 2.6300 . no
O9 H18C 2.7000 2_656 no
O9 H19A 2.6300 . no
O10 H46A 2.9000 1_545 no
C1 P1 3.314(10) . no
C1 C2 2.784(15) . no
C1 C4 2.819(14) . no
C1 C5 2.697(14) . no
C1 C26 3.519(13) . no
C2 C1 2.784(15) . no
C2 S2 3.671(10) . no
C2 P1 3.157(10) . no
C2 C3 2.880(14) . no
C2 C5 2.871(15) . no
C3 P1 3.269(10) . no
C3 C4 2.958(14) . no
C3 C5 2.806(14) . no
C3 C2 2.880(14) . no
C4 C1 2.819(14) . no
C4 C5 2.867(14) . no
C4 C3 2.958(14) . no
C4 P1 3.258(11) . no
C4 O4 3.405(12) 2_666 no
C5 C4 2.867(14) . no
C5 C21 3.458(13) 2_566 no
C5 C2 2.871(15) . no
C5 C1 2.697(14) . no
C5 C3 2.806(14) . no
C6 C9 2.823(14) . no
C6 C7 2.942(16) . no
C6 C30 3.287(13) . no
C6 P2 3.466(11) . no
C6 C10 2.738(14) . no
C7 P2 3.119(11) . no
C7 C8 2.869(15) . no
C7 C10 2.862(14) . no
C7 C6 2.942(16) . no
C8 O1 3.183(12) 1_545 no
C8 C31 3.562(14) 2_555 no
C8 C10 2.752(14) . no
C8 P2 3.165(10) . no
C8 C7 2.869(15) . no
C8 C9 2.835(14) . no
C9 C6 2.823(14) . no
C9 C10 2.821(14) . no
C9 P2 3.265(10) . no
C9 O1 3.062(12) 1_545 no
C9 C8 2.835(14) . no
C10 C6 2.738(14) . no
C10 C7 2.862(14) . no
C10 C9 2.821(14) . no
C10 O1 3.138(12) 1_545 no
C10 C8 2.752(14) . no
C10 C31 3.414(14) 2_555 no
C11 C13 2.335(12) . no
C11 C14 2.349(12) . no
C11 S1 3.582(9) . no
C12 P2 3.465(8) . no
C12 C16 2.632(13) . no
C12 C20 2.586(13) . no
C12 C15 2.280(13) . no
C12 C14 2.304(12) . no
C13 C11 2.335(12) . no
C13 S3 3.335(8) . no
C13 C21 2.569(12) . no
C13 C15 2.293(13) . no
C14 C12 2.304(12) . no
C14 C11 2.349(12) . no
C14 C20 2.641(12) . no
C14 S2 3.391(9) . no
C15 C12 2.280(13) . no
C15 S2 3.661(9) . no
C15 C16 2.618(13) . no
C15 C21 2.598(12) . no
C15 P1 3.461(9) . no
C15 C13 2.293(13) . no
C19 O9 3.291(12) . no
C19 S1 3.694(10) . no
C21 S2 3.429(9) . no
C21 O5 3.315(11) 2_566 no
C21 C5 3.458(13) 2_566 no
C22 C24 2.344(12) . no
C22 S1 3.556(9) . no
C22 C25 2.350(13) . no
C23 C31 2.579(13) . no
C23 C26 2.282(12) . no
C23 P2 3.450(9) . no
C23 C27 2.625(13) . no
C23 C25 2.300(13) . no
C24 C32 2.622(13) . no
C24 C26 2.284(12) . no
C24 C22 2.344(12) . no
C24 S3 3.384(9) . no
C25 S2 3.361(10) . no
C25 C23 2.300(13) . no
C25 C22 2.350(13) . no
C25 C31 2.603(13) . no
C26 C1 3.519(13) . no
C26 C23 2.282(12) . no
C26 C32 2.580(13) . no
C26 C24 2.284(12) . no
C26 P1 3.430(8) . no
C26 C27 2.608(13) . no
C28 S1 3.680(10) . no
C28 O1 3.405(12) . no
C30 C6 3.287(13) . no
C30 S1 3.660(10) . no
C30 O6 3.091(12) . no
C31 O10 3.322(12) 2_555 no
C31 C10 3.414(14) 2_555 no
C31 C8 3.562(14) 2_555 no
C32 S2 3.331(10) . no
C51 O6 3.380(13) 2_666 no
C1 H26A 2.6300 . no
C2 H21C 2.9500 2_566 no
C3 H17B 2.9700 . no
C4 H17C 2.8500 . no
C5 H21A 3.0300 2_566 no
C6 H30C 2.9800 . no
C6 H30A 2.8400 . no
C7 H23A 2.9700 . no
C7 H31C 3.0200 2_555 no
C8 H31C 3.0600 2_555 no
C8 H20A 3.0300 . no
C10 H46A 3.0800 1_545 no
C11 H15A 2.1400 . no
C11 H12A 2.1200 . no
C12 H19A 2.7600 . no
C12 H18A 3.0900 . no
C13 H12A 2.1000 . no
C14 H15A 2.1000 . no
C14 H20C 2.8900 2_556 no
C15 H18B 3.0100 . no
C15 H17B 2.7600 . no
C15 H20C 2.9500 2_556 no
C17 H15A 2.8800 . no
C19 H49A 3.0100 2_666 no
C19 H12A 2.8500 . no
C20 H21B 2.9000 . no
C21 H20B 2.9000 . no
C22 H26A 2.1300 . no
C22 H23A 2.1500 . no
C23 H30C 2.7500 . no
C23 H29A 2.9700 . no
C23 H32C 2.7700 2_565 no
C24 H32C 2.7700 2_565 no
C24 H23A 2.1000 . no
C25 H26A 2.1000 . no
C26 H29C 3.0500 . no
C26 H28C 3.0500 . no
C26 H28A 2.8500 . no
C28 H26A 2.8300 . no
C30 H23A 2.9300 . no
C31 H32B 2.9400 . no
C32 H31B 2.9500 . no
C45 H50A 3.0800 2_676 no
C49 H21B 3.0500 2_566 no
H12A C19 2.8500 . no
H12A H19A 2.3400 . no
H15A C17 2.8800 . no
H15A O2 2.8800 2_566 no
H15A H17B 2.3100 . no
H17A H19B 2.4600 . no
H17A H18C 2.4700 . no
H17B O3 2.8200 . no
H17B C3 2.9700 . no
H17B C15 2.7600 . no
H17B H15A 2.3100 . no
H17B H18B 2.5100 . no
H17C O4 2.8900 . no
H17C S1 2.9800 . no
H17C Mo1 3.6200 . no
H17C C4 2.8500 . no
H17C H19C 2.5100 . no
H18A C12 3.0900 . no
H18A H19A 2.4500 . no
H18A H49A 2.4500 1_545 no
H18B C15 3.0100 . no
H18B H17B 2.5100 . no
H18C H17A 2.4700 . no
H18C H19B 2.4500 . no
H18C O9 2.7000 2_656 no
H19A O9 2.6300 . no
H19A H18A 2.4500 . no
H19A H12A 2.3400 . no
H19A C12 2.7600 . no
H19B H18C 2.4500 . no
H19B O5 2.6900 2_666 no
H19B H17A 2.4600 . no
H19C S1 2.8400 . no
H19C H17C 2.5100 . no
H19C Mo1 3.6500 . no
H20A O8 2.6300 . no
H20A C8 3.0300 . no
H20B S3 3.0800 . no
H20B C21 2.9000 . no
H20B H21B 2.3500 . no
H20C C14 2.8900 2_556 no
H20C C15 2.9500 2_556 no
H21A O5 2.7500 2_566 no
H21A C5 3.0300 2_566 no
H21B C20 2.9000 . no
H21B Mo1 3.4800 . no
H21B H20B 2.3500 . no
H21B C49 3.0500 2_566 no
H21C Mo1 3.6000 . no
H21C S2 3.1100 . no
H21C C2 2.9500 2_566 no
H23A C30 2.9300 . no
H23A H30C 2.3300 . no
H23A C7 2.9700 . no
H23A O7 2.7900 . no
H26A O1 2.4900 . no
H26A C1 2.6300 . no
H26A C28 2.8300 . no
H26A H28A 2.4200 . no
H28A H26A 2.4200 . no
H28A H29C 2.4700 . no
H28A C26 2.8500 . no
H28A O1 2.6100 . no
H28B H29B 2.3400 2_665 no
H28B H29B 2.5700 . no
H28B H30B 2.4200 . no
H28C C26 3.0500 . no
H28C H30A 2.5500 . no
H28C Mo2 3.6000 . no
H28C S1 2.8500 . no
H29A C23 2.9700 . no
H29A H30C 2.4900 . no
H29B H28B 2.5700 . no
H29B H29B 2.3000 2_665 no
H29B H30B 2.4400 . no
H29B H28B 2.3400 2_665 no
H29C C26 3.0500 . no
H29C H28A 2.4700 . no
H30A Mo2 3.6000 . no
H30A S1 2.8200 . no
H30A O6 2.8100 . no
H30A C6 2.8400 . no
H30A H28C 2.5500 . no
H30B H28B 2.4200 . no
H30B H29B 2.4400 . no
H30C O6 2.9000 . no
H30C C6 2.9800 . no
H30C C23 2.7500 . no
H30C H23A 2.3300 . no
H30C H29A 2.4900 . no
H31B H52A 2.5400 2_566 no
H31B H32B 2.4000 . no
H31B C32 2.9500 . no
H31C S3 3.1300 . no
H31C C7 3.0200 2_555 no
H31C C8 3.0600 2_555 no
H32A Mo2 3.5700 . no
H32A S2 3.1100 . no
H32B C31 2.9400 . no
H32B S2 3.0500 . no
H32B Mo2 3.5400 . no
H32B H31B 2.4000 . no
H32C C23 2.7700 2_565 no
H32C C24 2.7700 2_565 no
H42A O3 2.6000 2_666 no
H43A O8 2.6800 1_665 no
H43A O2 2.8300 1_655 no
H44A O7 2.6000 2_665 no
H46A C10 3.0800 1_565 no
H46A O1 2.8800 . no
H46A O10 2.9000 1_565 no
H48A O4 2.7800 2_666 no
H49A H18A 2.4500 1_565 no
H49A C19 3.0100 2_666 no
H50A C45 3.0800 2_676 no
H52A H31B 2.5400 2_566 no

loop_
_geom_hbond_atom_site_label_D
_geom_hbond_atom_site_label_H
_geom_hbond_atom_site_label_A
_geom_hbond_distance_DH
_geom_hbond_distance_HA
_geom_hbond_distance_DA
_geom_hbond_angle_DHA
_geom_hbond_site_symmetry_A
_geom_hbond_publ_flag
C19 H19C S1 0.9800 2.8400 3.694(10) 146.00 . yes
C26 H26A O1 0.9500 2.4900 3.432(11) 172.00 . yes
C28 H28C S1 0.9800 2.8500 3.680(10) 143.00 . yes
C30 H30A S1 0.9800 2.8200 3.660(10) 144.00 . yes
C44 H44A O7 0.9500 2.6000 3.481(13) 155.00 2_665 yes

loop_
_geom_torsion_atom_site_label_1
_geom_torsion_atom_site_label_2
_geom_torsion_atom_site_label_3
_geom_torsion_atom_site_label_4
_geom_torsion
_geom_torsion_publ_flag
C3 W1 P1 Mo1 -23.4(4) no
C4 W1 P1 Mo1 69.8(4) no
C1 W1 P1 Mo2 -0.4(3) no
C2 W1 P1 Mo2 87.2(3) no
C3 W1 P1 Mo2 177.9(3) no
C4 W1 P1 Mo2 -88.9(3) no
C1 W1 P1 S2 -96.2(3) no
C2 W1 P1 S2 -8.6(3) no
C3 W1 P1 S2 82.1(3) no
C4 W1 P1 S2 175.3(3) no
C1 W1 P1 Mo1 158.3(4) no
C2 W1 P1 Mo1 -114.1(4) no
C9 W2 P2 Mo2 143.0(3) no
C7 W2 P2 Mo2 -36.7(4) no
C8 W2 P2 Mo2 -127.7(3) no
C9 W2 P2 S1 56.1(3) no
C6 W2 P2 S3 148.9(3) no
C7 W2 P2 S3 56.9(3) no
C8 W2 P2 S3 -34.1(3) no
C9 W2 P2 S3 -123.4(3) no
C7 W2 P2 Mo1 149.9(4) no
C6 W2 P2 S1 -31.6(3) no
C6 W2 P2 Mo1 -118.1(3) no
C6 W2 P2 Mo2 55.3(3) no
C8 W2 P2 Mo1 58.8(3) no
C9 W2 P2 Mo1 -30.4(3) no
C7 W2 P2 S1 -123.6(3) no
C8 W2 P2 S1 145.4(3) no
S1 Mo1 Mo2 C24 153.3(4) no
S1 Mo1 Mo2 C23 84.5(4) no
S2 Mo1 Mo2 P2 -151.80(10) no
S1 Mo1 Mo2 S2 -135.23(10) no
S1 Mo1 Mo2 S3 134.79(10) no
S1 Mo1 Mo2 P1 -74.03(10) no
S1 Mo1 Mo2 P2 72.97(10) no
S1 Mo1 Mo2 C22 5.7(4) no
P2 Mo1 Mo2 S1 -72.97(10) no
S1 Mo1 Mo2 C25 -140.7(4) no
S1 Mo1 Mo2 C26 -72.1(4) no
S2 Mo1 Mo2 S1 135.23(10) no
S2 Mo1 Mo2 S3 -89.98(9) no
S2 Mo1 Mo2 P1 61.20(10) no
P2 Mo1 Mo2 C24 80.4(4) no
P2 Mo1 Mo2 C25 146.4(4) no
P2 Mo1 Mo2 C26 -145.0(4) no
C11 Mo1 Mo2 S1 9.4(5) no
C11 Mo1 Mo2 S2 -125.8(5) no
C11 Mo1 Mo2 S3 144.2(5) no
C11 Mo1 Mo2 P1 -64.6(5) no
C11 Mo1 Mo2 P2 82.4(5) no
C11 Mo1 Mo2 C22 15.1(6) no
C11 Mo1 Mo2 C23 93.9(6) no
P2 Mo1 Mo2 S2 151.80(10) no
P2 Mo1 Mo2 S3 61.82(10) no
P2 Mo1 Mo2 P1 -147.00(10) no
P2 Mo1 Mo2 C22 -67.3(4) no
P2 Mo1 Mo2 C23 11.5(4) no
C12 Mo1 Mo2 S3 65.9(4) no
C12 Mo1 Mo2 P1 -142.9(4) no
C12 Mo1 Mo2 P2 4.1(4) no
C12 Mo1 Mo2 C22 -63.2(6) no
C12 Mo1 Mo2 C23 15.6(6) no
C12 Mo1 Mo2 C24 84.5(6) no
C12 Mo1 Mo2 C25 150.5(6) no
C12 Mo1 Mo2 C26 -140.9(6) no
C13 Mo1 Mo2 S1 -137.1(4) no
C13 Mo1 Mo2 S2 87.7(4) no
C13 Mo1 Mo2 S3 -2.3(4) no
C13 Mo1 Mo2 P1 148.9(4) no
C13 Mo1 Mo2 P2 -64.2(4) no
C13 Mo1 Mo2 C22 -131.5(6) no
C13 Mo1 Mo2 C23 -52.7(6) no
C13 Mo1 Mo2 C24 16.2(5) no
C13 Mo1 Mo2 C25 82.2(6) no
C13 Mo1 Mo2 C26 150.8(6) no
C14 Mo1 Mo2 S1 157.3(4) no
S2 Mo1 Mo2 C22 140.9(4) no
S2 Mo1 Mo2 C23 -140.3(4) no
S2 Mo1 Mo2 C24 -71.4(4) no
S2 Mo1 Mo2 C25 -5.5(4) no
S2 Mo1 Mo2 C26 63.2(4) no
S3 Mo1 Mo2 S1 -134.79(10) no
S3 Mo1 Mo2 S2 89.98(9) no
C11 Mo1 Mo2 C24 162.7(6) no
C11 Mo1 Mo2 C25 -131.3(6) no
C11 Mo1 Mo2 C26 -62.6(6) no
C12 Mo1 Mo2 S1 -68.9(4) no
C12 Mo1 Mo2 S2 155.9(4) no
C15 Mo1 Mo2 P1 15.3(4) no
C15 Mo1 Mo2 P2 162.3(4) no
C15 Mo1 Mo2 C22 95.0(6) no
C15 Mo1 Mo2 C23 173.8(6) no
C15 Mo1 Mo2 C24 -117.3(6) no
C15 Mo1 Mo2 C25 -51.4(6) no
C15 Mo1 Mo2 C26 17.3(6) no
S2 Mo1 S1 Mo2 -37.99(8) no
S3 Mo1 S1 Mo2 38.35(8) no
P1 Mo1 S1 Mo2 -66.93(8) no
P2 Mo1 S1 Mo2 67.34(8) no
C11 Mo1 S1 Mo2 -175.7(2) no
C12 Mo1 S1 Mo2 151.0(2) no
C13 Mo1 S1 Mo2 141.6(3) no
C14 Mo1 S1 Mo2 -152.7(5) no
C15 Mo1 S1 Mo2 -146.0(3) no
Mo2 Mo1 S1 P2 -67.34(8) no
S2 Mo1 S1 P2 -105.32(10) no
S3 Mo1 S1 P2 -28.99(10) no
P1 Mo1 S1 P2 -134.27(11) no
C11 Mo1 S1 P2 117.0(2) no
C12 Mo1 S1 P2 83.7(2) no
C13 Mo1 S1 P2 74.2(3) no
C14 Mo1 S1 P2 140.0(5) no
C15 Mo1 S1 P2 146.6(3) no
C13 Mo1 P1 S2 -72.1(4) no
C14 Mo1 P1 S2 -68.6(2) no
C15 Mo1 P1 S2 -99.0(2) no
C11 Mo1 C14 C15 37.2(5) no
C12 Mo1 C14 C15 78.4(6) no
C13 Mo1 C14 C15 115.5(7) no
Mo2 Mo1 C14 C21 -0.8(9) no
S1 Mo1 C14 C21 135.8(6) no
S2 Mo1 C14 C21 17.8(7) no
Mo2 Mo1 C11 C12 -122.7(5) no
S1 Mo1 C11 C12 -114.7(5) no
S2 Mo1 C11 C12 131.3(4) no
S3 Mo1 C11 C12 3.8(7) no
P1 Mo1 C11 C12 -175.8(4) no
P2 Mo1 C11 C12 -55.5(5) no
C13 Mo1 C11 C12 35.9(5) no
C14 Mo1 C11 C12 77.8(5) no
C15 Mo1 C11 C12 114.1(7) no
S1 Mo1 S2 Mo2 38.20(8) no
S3 Mo1 S2 Mo2 -62.22(7) no
P1 Mo1 S2 Mo2 71.35(9) no
P2 Mo1 S2 Mo2 -24.95(9) no
C11 Mo1 S2 Mo2 148.5(3) no
C12 Mo1 S2 Mo2 -157.9(4) no
C13 Mo1 S2 Mo2 -141.5(2) no
C14 Mo1 S2 Mo2 -167.6(2) no
C15 Mo1 S2 Mo2 158.7(2) no
Mo2 Mo1 S2 P1 -71.35(9) no
S1 Mo1 S2 P1 -33.15(11) no
S3 Mo1 S2 P1 -133.58(11) no
P2 Mo1 S2 P1 -96.31(11) no
C11 Mo1 S2 P1 77.1(3) no
C12 Mo1 S2 P1 130.7(4) no
C13 Mo1 S2 P1 147.2(2) no
C14 Mo1 S2 P1 121.0(2) no
C15 Mo1 S2 P1 87.3(2) no
C15 Mo1 C11 C16 -120.2(11) no
S3 Mo1 Mo2 C22 -129.1(4) no
S3 Mo1 Mo2 C23 -50.3(4) no
S3 Mo1 Mo2 C24 18.5(4) no
S3 Mo1 Mo2 C25 84.5(4) no
S3 Mo1 Mo2 C26 153.2(4) no
P1 Mo1 Mo2 S1 74.03(10) no
P1 Mo1 Mo2 S2 -61.20(10) no
P1 Mo1 Mo2 S3 -151.18(10) no
P1 Mo1 Mo2 P2 147.00(10) no
P1 Mo1 Mo2 C22 79.7(4) no
P1 Mo1 Mo2 C23 158.5(4) no
P1 Mo1 Mo2 C24 -132.6(4) no
P1 Mo1 Mo2 C25 -66.7(4) no
P1 Mo1 Mo2 C26 2.0(4) no
Mo2 Mo1 P2 W2 176.1(2) no
S1 Mo1 P2 W2 106.5(2) no
S2 Mo1 P2 W2 -158.63(19) no
S1 Mo1 S3 Mo2 -38.52(8) no
S2 Mo1 S3 Mo2 62.12(7) no
P1 Mo1 S3 Mo2 25.45(9) no
P2 Mo1 S3 Mo2 -71.14(9) no
C11 Mo1 S3 Mo2 -154.1(3) no
C12 Mo1 S3 Mo2 -151.8(2) no
C13 Mo1 S3 Mo2 178.7(2) no
C14 Mo1 S3 Mo2 146.9(2) no
C15 Mo1 S3 Mo2 147.5(4) no
Mo2 Mo1 S3 P2 71.14(9) no
S1 Mo1 S3 P2 32.63(11) no
S2 Mo1 S3 P2 133.27(11) no
P1 Mo1 S3 P2 96.59(11) no
C11 Mo1 S3 P2 -83.0(4) no
C12 Mo1 S3 P2 -80.7(2) no
C13 Mo1 S3 P2 -110.2(2) no
C14 Mo1 S3 P2 -141.9(2) no
C15 Mo1 S3 P2 -141.3(4) no
C14 Mo1 C12 C13 38.1(5) no
C15 Mo1 C12 C13 79.4(5) no
C11 Mo1 P2 S1 -79.9(2) no
C12 Mo1 P2 S1 -108.3(2) no
C13 Mo1 P2 S1 -142.1(2) no
C14 Mo1 P2 S1 -152.1(3) no
C15 Mo1 P2 S1 -92.4(5) no
Mo2 Mo1 C13 C12 126.5(4) no
S1 Mo1 C13 C12 15.9(6) no
S2 Mo1 C13 C12 -164.6(4) no
S3 Mo1 C13 C12 124.6(5) no
P1 Mo1 C13 C12 -110.3(5) no
P2 Mo1 C13 C12 75.4(5) no
C11 Mo1 C13 C12 -36.2(5) no
C14 Mo1 C13 C12 -115.9(7) no
C15 Mo1 C13 C12 -78.5(5) no
Mo2 Mo1 C13 C14 -117.6(5) no
S1 Mo1 C13 C14 131.7(4) no
C14 Mo1 Mo2 S2 22.1(4) no
C14 Mo1 Mo2 S3 -67.9(4) no
C14 Mo1 Mo2 P1 83.3(4) no
C14 Mo1 Mo2 P2 -129.7(4) no
C14 Mo1 Mo2 C22 163.0(6) no
C14 Mo1 Mo2 C23 -118.3(6) no
C14 Mo1 Mo2 C24 -49.4(5) no
C14 Mo1 Mo2 C25 16.6(6) no
C14 Mo1 Mo2 C26 85.3(6) no
C15 Mo1 Mo2 S1 89.3(4) no
C15 Mo1 Mo2 S2 -45.9(4) no
C15 Mo1 Mo2 S3 -135.9(4) no
Mo2 Mo1 P1 W1 -165.7(3) no
S1 Mo1 P1 W1 -96.4(2) no
S2 Mo1 P1 W1 120.9(3) no
S3 Mo1 P1 W1 168.5(2) no
P2 Mo1 P1 W1 -137.1(2) no
C11 Mo1 P1 W1 -11.8(3) no
C12 Mo1 P1 W1 -15.9(5) no
C13 Mo1 P1 W1 48.7(5) no
C14 Mo1 P1 W1 52.3(3) no
C15 Mo1 P1 W1 21.9(3) no
S1 Mo1 P1 Mo2 69.27(8) no
S2 Mo1 P1 Mo2 -73.45(9) no
S3 Mo1 P1 Mo2 -25.79(9) no
P2 Mo1 P1 Mo2 28.59(9) no
C11 Mo1 P1 Mo2 153.9(2) no
C12 Mo1 P1 Mo2 149.8(4) no
C13 Mo1 P1 Mo2 -145.6(4) no
C14 Mo1 P1 Mo2 -142.0(2) no
C15 Mo1 P1 Mo2 -172.4(2) no
Mo2 Mo1 P1 S2 73.45(9) no
S1 Mo1 P1 S2 142.71(12) no
S3 Mo1 P1 S2 47.66(11) no
P2 Mo1 P1 S2 102.03(11) no
C11 Mo1 P1 S2 -132.7(2) no
C12 Mo1 P1 S2 -136.7(4) no
S2 Mo1 C14 C15 -107.7(5) no
S3 Mo1 C14 C15 179.3(5) no
P1 Mo1 C14 C15 -61.4(6) no
P2 Mo1 C14 C15 132.3(5) no
C13 Mo1 P2 Mo2 148.3(2) no
C14 Mo1 P2 Mo2 138.3(3) no
C15 Mo1 P2 Mo2 -162.0(5) no
Mo2 Mo1 P2 S1 69.65(8) no
S2 Mo1 P2 S1 94.90(10) no
S3 Mo1 C14 C21 -55.3(7) no
P1 Mo1 C14 C21 64.0(7) no
P2 Mo1 C14 C21 -102.3(7) no
C11 Mo1 C14 C21 162.6(8) no
C12 Mo1 C14 C21 -156.1(8) no
C13 Mo1 C14 C21 -119.1(9) no
C15 Mo1 C14 C21 125.4(10) no
Mo2 Mo1 P2 S3 -73.30(9) no
S1 Mo1 P2 S3 -142.95(12) no
S2 Mo1 P2 S3 -48.05(11) no
Mo2 Mo1 C11 C15 123.2(5) no
S1 Mo1 C11 C15 131.3(5) no
Mo2 Mo1 C15 C11 -129.4(5) no
S1 Mo1 C15 C11 -57.0(5) no
S2 Mo1 C15 C11 -167.6(5) no
S3 Mo1 C15 C11 116.5(5) no
P1 Mo1 C15 C11 -116.6(5) no
P2 Mo1 C15 C11 19.4(8) no
C12 Mo1 C15 C11 38.1(5) no
C13 Mo1 C15 C11 79.3(6) no
C14 Mo1 C15 C11 117.5(8) no
Mo2 Mo1 C15 C14 113.1(6) no
S1 Mo1 C15 C14 -174.5(4) no
S2 Mo1 C15 C14 74.9(5) no
S3 Mo1 C15 C14 -1.0(7) no
P1 Mo1 C15 C14 125.9(5) no
S3 Mo1 Mo2 P1 151.18(10) no
S3 Mo1 Mo2 P2 -61.82(10) no
C11 Mo1 C15 C14 -117.5(8) no
C12 Mo1 C15 C14 -79.4(6) no
C13 Mo1 C15 C14 -38.2(5) no
P2 Mo1 C13 C20 -45.5(8) no
C11 Mo1 C13 C20 -157.2(9) no
C12 Mo1 C13 C20 -121.0(9) no
C14 Mo1 C13 C20 123.2(10) no
C15 Mo1 C13 C20 160.5(9) no
C15 Mo1 P2 W2 14.1(6) no
S1 Mo1 P2 Mo2 -69.65(8) no
S2 Mo1 P2 Mo2 25.25(9) no
S3 Mo1 P2 Mo2 73.30(9) no
P1 Mo1 P2 Mo2 -28.57(9) no
C11 Mo1 P2 Mo2 -149.5(2) no
P1 Mo1 P2 S3 -101.88(11) no
C11 Mo1 P2 S3 137.2(2) no
Mo2 Mo1 C14 C13 118.3(5) no
S3 Mo1 P2 W2 -110.6(2) no
P1 Mo1 P2 W2 147.54(19) no
C11 Mo1 P2 W2 26.6(3) no
C12 Mo1 P2 W2 -1.9(3) no
C13 Mo1 P2 W2 -35.6(3) no
C14 Mo1 P2 W2 -45.6(4) no
C13 Mo1 C11 C15 -78.1(5) no
S2 Mo1 C13 C14 -48.8(5) no
S3 Mo1 C13 C14 -119.6(5) no
P1 Mo1 C13 C14 5.5(7) no
P2 Mo1 C13 C14 -168.7(4) no
C11 Mo1 C13 C14 79.7(5) no
C12 Mo1 P2 Mo2 -178.0(2) no
Mo2 Mo1 C12 C13 -113.2(5) no
S1 Mo1 C12 C13 -169.8(4) no
S2 Mo1 C12 C13 26.7(7) no
S3 Mo1 C12 C13 -59.2(5) no
P1 Mo1 C12 C13 125.2(5) no
S3 Mo1 P2 S1 142.95(12) no
P1 Mo1 P2 S1 41.07(10) no
C11 Mo1 C12 C13 118.4(7) no
P1 Mo1 C14 C13 -176.9(4) no
P2 Mo1 C14 C13 16.8(6) no
C11 Mo1 C14 C13 -78.3(5) no
C12 Mo1 C14 C13 -37.1(5) no
C15 Mo1 C14 C13 -115.5(7) no
Mo2 Mo1 C14 C15 -126.3(5) no
C12 Mo1 C13 C14 115.9(7) no
C15 Mo1 C13 C14 37.3(5) no
Mo2 Mo1 C13 C20 5.6(10) no
C12 Mo1 P2 S3 108.7(2) no
C13 Mo1 P2 S3 75.0(2) no
C14 Mo1 P2 S3 65.0(3) no
C15 Mo1 P2 S3 124.7(5) no
P2 Mo1 C11 C15 -169.6(4) no
C12 Mo1 C11 C15 -114.1(7) no
P1 Mo1 C11 C15 70.2(5) no
C14 Mo1 C12 C11 -80.4(5) no
S1 Mo1 C13 C20 -105.1(7) no
Mo2 Mo1 C12 C11 128.4(5) no
C14 Mo1 C11 C15 -36.2(5) no
Mo2 Mo1 C11 C16 3.0(12) no
S1 Mo1 C14 C15 10.4(8) no
C13 Mo1 C12 C11 -118.4(7) no
S2 Mo1 C11 C16 -102.9(8) no
S3 Mo1 C11 C16 129.5(7) no
S2 Mo1 C13 C20 74.4(8) no
S3 Mo1 C13 C20 3.6(7) no
P1 Mo1 C13 C20 128.7(6) no
S2 Mo1 C14 C13 136.9(5) no
P2 Mo1 C12 C13 -109.8(5) no
S3 Mo1 C14 C13 63.8(5) no
S3 Mo1 C12 C11 -177.6(4) no
C15 Mo1 C12 C11 -39.1(5) no
C12 Mo1 C11 C16 125.8(11) no
C13 Mo1 C11 C16 161.7(9) no
S1 Mo1 C12 C11 71.8(5) no
S1 Mo1 C11 C16 11.1(8) no
S2 Mo1 C12 C11 -91.8(6) no
S3 Mo1 C11 C15 -110.3(5) no
P1 Mo1 C12 C11 6.8(7) no
P1 Mo1 C11 C16 -50.0(9) no
P2 Mo1 C11 C16 70.2(9) no
S1 Mo1 C14 C13 -105.1(6) no
P2 Mo1 C15 C14 -98.1(6) no
S2 Mo1 C11 C15 17.3(6) no
P2 Mo1 C12 C11 131.8(5) no
C14 Mo1 C11 C16 -156.4(9) no
C23 Mo2 S3 Mo1 157.0(2) no
S3 Mo2 S2 P1 133.75(11) no
P2 Mo2 P1 Mo1 -28.76(9) no
P2 Mo2 S2 P1 96.71(11) no
S1 Mo2 S2 P1 33.40(11) no
C22 Mo2 S3 Mo1 148.1(3) no
C25 Mo2 S2 Mo1 177.0(2) no
C26 Mo2 S2 Mo1 -152.4(2) no
C22 Mo2 S2 P1 -80.1(3) no
C26 Mo2 S2 P1 -80.8(2) no
C23 Mo2 S2 P1 -139.2(4) no
Mo1 Mo2 S2 P1 71.63(9) no
P2 Mo2 S3 Mo1 71.51(9) no
P1 Mo2 S3 Mo1 -25.57(9) no
C24 Mo2 S2 Mo1 146.4(2) no
C24 Mo2 S3 Mo1 -169.7(2) no
S2 Mo2 P2 S1 -94.88(10) no
S3 Mo2 P2 S1 -142.56(12) no
C22 Mo2 P1 Mo1 -149.4(2) no
C23 Mo2 P1 Mo1 -159.1(4) no
C24 Mo2 S2 P1 -142.0(2) no
C25 Mo2 S2 P1 -111.4(2) no
Mo1 Mo2 S1 P2 67.59(8) no
C26 Mo2 P2 S1 81.0(4) no
C24 Mo2 P1 Mo1 140.1(3) no
C25 Mo2 P1 Mo1 147.8(2) no
C22 Mo2 S2 Mo1 -151.7(3) no
C26 Mo2 S1 Mo1 149.8(2) no
C23 Mo2 S2 Mo1 149.2(4) no
Mo1 Mo2 P2 W2 -176.1(2) no
S1 Mo2 P2 W2 -106.5(2) no
S2 Mo2 S1 P2 105.64(10) no
S3 Mo2 S1 P2 29.29(10) no
P1 Mo2 P2 S1 -40.79(10) no
C22 Mo2 P2 S1 83.0(2) no
C23 Mo2 P2 S1 116.2(2) no
C24 Mo2 P2 S1 146.9(2) no
C25 Mo2 P2 S1 145.3(5) no
C26 Mo2 S1 P2 -142.6(2) no
C22 Mo2 S1 Mo1 -177.3(2) no
C23 Mo2 S1 Mo1 -147.0(2) no
C24 Mo2 S1 Mo1 -150.6(4) no
C25 Mo2 S1 Mo1 143.6(4) no
P1 Mo2 S2 Mo1 -71.63(9) no
P2 Mo2 S2 Mo1 25.08(9) no
P1 Mo2 C25 C32 -48.4(8) no
P2 Mo2 C25 C32 125.6(7) no
C22 Mo2 C25 C32 -157.5(9) no
P1 Mo2 S1 P2 134.82(11) no
C22 Mo2 S1 P2 -109.7(2) no
C23 Mo2 S1 P2 -79.4(3) no
C24 Mo2 S1 P2 -83.0(4) no
C25 Mo2 S1 P2 -148.8(4) no
C26 Mo2 C22 C23 -113.6(7) no
Mo1 Mo2 C22 C26 -122.9(5) no
S1 Mo2 C22 C26 -118.0(5) no
Mo1 Mo2 C26 C22 127.4(5) no
S1 Mo2 C26 C22 68.5(5) no
S2 Mo2 C26 C22 179.3(4) no
S3 Mo2 C26 C22 -97.0(6) no
P1 Mo2 C26 C22 129.1(5) no
P2 Mo2 C26 C22 3.3(7) no
S2 Mo2 P2 W2 158.59(19) no
C23 Mo2 C25 C32 160.3(9) no
C24 Mo2 C25 C32 123.0(10) no
C26 Mo2 C25 C32 -120.8(10) no
C24 Mo2 C22 C23 -36.1(5) no
C25 Mo2 C22 C23 -77.6(5) no
S2 Mo2 S1 Mo1 38.06(8) no
S3 Mo2 S1 Mo1 -38.30(8) no
P1 Mo2 S1 Mo1 67.23(8) no
P2 Mo2 S1 Mo1 -67.59(8) no
P1 Mo2 C24 C31 -109.5(7) no
P2 Mo2 C24 C31 59.1(8) no
C22 Mo2 C24 C31 158.8(9) no
C23 Mo2 C24 C31 121.7(10) no
C25 Mo2 C24 C31 -122.4(10) no
C26 Mo2 C24 C31 -159.5(9) no
S1 Mo2 S3 Mo1 38.52(8) no
S2 Mo2 S3 Mo1 -62.24(7) no
C24 Mo2 P1 W1 -50.9(4) no
C25 Mo2 P1 W1 -43.2(3) no
C26 Mo2 P1 W1 -10.0(3) no
S1 Mo2 P1 Mo1 -69.14(8) no
S2 Mo2 P1 Mo1 73.35(9) no
C25 Mo2 S3 Mo1 -142.7(3) no
C26 Mo2 S3 Mo1 -155.6(4) no
Mo1 Mo2 S3 P2 -71.51(9) no
S1 Mo2 S3 P2 -32.99(11) no
S2 Mo2 S3 P2 -133.75(11) no
P1 Mo2 S3 P2 -97.08(11) no
C22 Mo2 S3 P2 76.6(3) no
C23 Mo2 S3 P2 85.5(2) no
C24 Mo2 S3 P2 118.8(2) no
C25 Mo2 S3 P2 145.8(3) no
C26 Mo2 S3 P2 132.9(4) no
S3 Mo2 P2 W2 110.9(2) no
P1 Mo2 P2 W2 -147.31(19) no
C22 Mo2 P2 W2 -23.5(3) no
C23 Mo2 P2 W2 9.6(3) no
C24 Mo2 P2 W2 40.4(3) no
C25 Mo2 P2 W2 38.8(5) no
C26 Mo2 P2 W2 -25.6(5) no
S1 Mo2 P2 Mo1 69.54(8) no
S2 Mo2 P2 Mo1 -25.34(9) no
S3 Mo2 S2 Mo1 62.12(7) no
P1 Mo2 P2 Mo1 28.76(9) no
C22 Mo2 P2 Mo1 152.5(2) no
C23 Mo2 P2 Mo1 -174.3(2) no
C24 Mo2 P2 Mo1 -143.6(2) no
C25 Mo2 P2 Mo1 -145.2(4) no
C26 Mo2 P2 Mo1 150.5(4) no
Mo1 Mo2 P2 S1 -69.54(8) no
P1 Mo2 C22 C23 -171.6(4) no
P2 Mo2 C22 C23 68.4(5) no
Mo1 Mo2 C24 C23 -125.9(5) no
S1 Mo2 C24 C23 5.7(8) no
S2 Mo2 C24 C23 177.0(4) no
S3 Mo2 C24 C23 -110.2(5) no
P1 Mo2 C24 C23 128.8(5) no
P2 Mo2 C24 C23 -62.7(5) no
Mo1 Mo2 P2 S3 73.02(9) no
S1 Mo2 P2 S3 142.56(12) no
S2 Mo2 P2 S3 47.68(11) no
P1 Mo2 P2 S3 101.77(11) no
C22 Mo2 P2 S3 -134.4(2) no
C23 Mo2 P2 S3 -101.3(2) no
C24 Mo2 P2 S3 -70.6(2) no
C25 Mo2 P2 S3 -72.2(5) no
C26 Mo2 P2 S3 -136.5(4) no
C23 Mo2 C24 C25 -115.9(8) no
C26 Mo2 C24 C25 -37.1(5) no
Mo1 Mo2 C24 C31 -4.1(10) no
S1 Mo2 C24 C31 127.4(7) no
S2 Mo2 C24 C31 -61.3(8) no
S3 Mo2 C24 C31 11.5(7) no
Mo1 Mo2 P1 W1 169.0(2) no
S1 Mo2 P1 W1 99.85(19) no
S2 Mo2 P1 W1 -117.7(2) no
S3 Mo2 P1 W1 -165.21(16) no
P2 Mo2 P1 W1 140.24(17) no
C22 Mo2 P1 W1 19.6(3) no
C23 Mo2 P1 W1 9.9(5) no
S2 Mo2 C22 C23 -114.7(5) no
S3 Mo2 C22 C23 14.9(6) no
C23 Mo2 P1 S2 127.6(4) no
C24 Mo2 P1 S2 66.8(4) no
C25 Mo2 P1 S2 74.5(3) no
S3 Mo2 P1 Mo1 25.80(9) no
P1 Mo2 C25 C26 72.4(5) no
P2 Mo2 C25 C26 -113.6(5) no
Mo1 Mo2 C25 C24 -118.3(5) no
S1 Mo2 C25 C24 126.5(5) no
S2 Mo2 C25 C24 -122.9(5) no
C26 Mo2 P1 Mo1 -179.0(2) no
Mo1 Mo2 P1 S2 -73.35(9) no
S1 Mo2 P1 S2 -142.49(12) no
S3 Mo2 P1 S2 -47.55(11) no
P2 Mo2 P1 S2 -102.10(11) no
C22 Mo2 P1 S2 137.3(2) no
Mo1 Mo2 C22 C27 0.2(12) no
S1 Mo2 C22 C27 5.0(8) no
S2 Mo2 C22 C27 121.9(8) no
C26 Mo2 P1 S2 107.7(2) no
P1 Mo2 C22 C27 65.0(9) no
P2 Mo2 C22 C27 -55.0(9) no
C22 Mo2 C25 C26 -36.7(5) no
C23 Mo2 C25 C26 -78.9(5) no
S3 Mo2 P2 Mo1 -73.02(9) no
S1 Mo2 S2 Mo1 -38.23(8) no
S2 Mo2 C25 C32 0.1(7) no
S3 Mo2 C25 C32 71.5(8) no
Mo1 Mo2 C22 C23 123.5(5) no
S1 Mo2 C22 C23 128.4(5) no
C26 Mo2 C23 C24 -79.0(5) no
S1 Mo2 C23 C22 -59.2(5) no
S2 Mo2 C23 C22 113.0(5) no
S3 Mo2 C23 C22 -169.5(4) no
S3 Mo2 C22 C27 -108.5(8) no
P2 Mo2 C23 C22 -118.1(5) no
C24 Mo2 C23 C22 117.7(7) no
C23 Mo2 C22 C27 -123.4(11) no
C24 Mo2 C22 C27 -159.5(10) no
S2 Mo2 C22 C26 -1.1(6) no
S3 Mo2 C22 C26 128.5(4) no
P1 Mo2 C22 C26 -58.0(5) no
P2 Mo2 C22 C26 -178.0(4) no
C23 Mo2 C22 C26 113.6(7) no
C24 Mo2 C22 C26 77.5(5) no
C25 Mo2 C22 C26 36.0(5) no
S1 Mo2 C25 C32 -110.5(7) no
Mo1 Mo2 C24 C25 118.3(5) no
S1 Mo2 C24 C25 -110.2(6) no
P1 Mo2 C23 C22 15.2(7) no
S3 Mo2 C24 C25 134.0(5) no
P1 Mo2 C24 C25 12.9(7) no
C25 Mo2 C23 C22 79.9(5) no
C26 Mo2 C23 C22 38.7(5) no
C25 Mo2 C22 C27 159.0(10) no
C26 Mo2 C22 C27 123.0(10) no
C23 Mo2 C26 C25 79.0(6) no
C24 Mo2 C26 C25 37.6(5) no
P2 Mo2 C23 C24 124.2(5) no
C22 Mo2 C23 C24 -117.7(7) no
C25 Mo2 C23 C24 -37.8(5) no
C26 Mo2 C24 C23 78.8(5) no
Mo1 Mo2 C23 C24 114.5(5) no
P1 Mo2 C25 C24 -171.4(5) no
S2 Mo2 C24 C25 61.1(5) no
C22 Mo2 C25 C24 79.5(5) no
C23 Mo2 C25 C24 37.3(5) no
P2 Mo2 C24 C25 -178.5(5) no
C22 Mo2 C24 C25 -78.8(6) no
Mo1 Mo2 C25 C26 125.6(5) no
S1 Mo2 C23 C24 -176.8(4) no
S2 Mo2 C23 C24 -4.7(7) no
S3 Mo2 C23 C24 72.8(5) no
C22 Mo2 C24 C23 37.1(5) no
S3 Mo2 C25 C24 -51.5(5) no
Mo1 Mo2 C23 C22 -127.8(5) no
Mo1 Mo2 C25 C32 4.8(10) no
S1 Mo2 C26 C25 -173.5(5) no
S2 Mo2 C26 C25 -62.7(5) no
P2 Mo2 C25 C24 2.6(8) no
P1 Mo2 C26 C25 -112.9(5) no
P1 Mo2 C23 C24 -102.5(6) no
C26 Mo2 C25 C24 116.1(8) no
C22 Mo2 C26 C25 118.1(7) no
C23 Mo2 C26 C22 -39.1(5) no
S1 Mo2 C25 C26 10.4(7) no
S3 Mo2 C26 C25 21.1(7) no
S3 Mo2 C25 C26 -167.7(4) no
Mo1 Mo2 C26 C25 -114.5(5) no
C24 Mo2 C25 C26 -116.1(8) no
S2 Mo2 C25 C26 121.0(5) no
C25 Mo2 C24 C23 115.9(8) no
P2 Mo2 C26 C25 121.4(5) no
C25 Mo2 C26 C22 -118.1(7) no
C24 Mo2 C26 C22 -80.4(5) no
Mo2 S1 P2 S3 -38.25(12) no
Mo2 S1 P2 W2 142.25(14) no
Mo2 S1 P2 Mo1 -76.03(7) no
Mo1 S1 P2 Mo2 76.03(7) no
Mo1 S1 P2 W2 -141.72(14) no
Mo1 S1 P2 S3 37.78(12) no
Mo2 S2 P1 W1 137.64(15) no
Mo1 S2 P1 W1 -149.66(15) no
Mo1 S2 P1 Mo2 72.71(6) no
Mo2 S2 P1 Mo1 -72.71(6) no
Mo2 S3 P2 W2 -143.85(14) no
Mo1 S3 P2 W2 143.28(14) no
Mo1 S3 P2 S1 -36.23(12) no
Mo1 S3 P2 Mo2 -72.87(6) no
Mo2 S3 P2 Mo1 72.87(6) no
Mo2 S3 P2 S1 36.64(11) no
Mo1 C11 C16 C18 174.7(6) no
Mo1 C11 C16 C17 55.9(11) no
C16 C11 C15 C14 -166.0(8) no
C15 C11 C16 C19 -162.3(8) no
C12 C11 C16 C19 32.7(13) no
C12 C11 C15 C14 1.9(9) no
C15 C11 C16 C17 -38.9(12) no
C12 C11 C15 Mo1 -63.2(6) no
C15 C11 C12 Mo1 62.3(5) no
C16 C11 C15 Mo1 128.8(9) no
Mo1 C11 C12 C13 -63.8(6) no
C16 C11 C12 Mo1 -130.3(9) no
C15 C11 C12 C13 -1.6(9) no
C12 C11 C16 C18 -85.0(11) no
Mo1 C11 C15 C14 65.2(6) no
C15 C11 C16 C18 80.0(11) no
Mo1 C11 C16 C19 -67.6(11) no
C12 C11 C16 C17 156.2(9) no
C16 C11 C12 C13 165.9(8) no
C11 C12 C13 C20 -172.8(8) no
C11 C12 C13 Mo1 64.4(6) no
Mo1 C12 C13 C14 -63.7(6) no
C11 C12 C13 C14 0.6(10) no
Mo1 C12 C13 C20 122.8(8) no
Mo1 C13 C14 C21 119.9(8) no
C20 C13 C14 C21 -2.8(14) no
C12 C13 C14 C21 -176.1(8) no
C12 C13 C14 Mo1 64.0(6) no
C12 C13 C14 C15 0.6(9) no
C20 C13 C14 C15 173.9(8) no
C20 C13 C14 Mo1 -122.7(9) no
Mo1 C13 C14 C15 -63.4(6) no
Mo1 C14 C15 C11 -65.6(6) no
C21 C14 C15 Mo1 -119.6(9) no
C21 C14 C15 C11 174.9(8) no
C13 C14 C15 C11 -1.6(10) no
C13 C14 C15 Mo1 64.0(6) no
C27 C22 C26 Mo2 -129.2(9) no
C23 C22 C27 C29 78.1(11) no
Mo2 C22 C27 C29 175.6(6) no
C27 C22 C26 C25 165.6(9) no
Mo2 C22 C27 C28 -65.0(11) no
C27 C22 C23 Mo2 129.2(9) no
C23 C22 C26 C25 -2.5(9) no
C23 C22 C26 Mo2 62.7(5) no
Mo2 C22 C26 C25 -65.2(6) no
C23 C22 C27 C30 -40.3(12) no
C26 C22 C27 C28 32.2(13) no
C23 C22 C27 C28 -162.5(8) no
Mo2 C22 C27 C30 57.1(11) no
C26 C22 C27 C30 154.3(8) no
C27 C22 C23 C24 -166.8(8) no
C26 C22 C23 Mo2 -62.7(5) no
C26 C22 C23 C24 1.2(9) no
C26 C22 C27 C29 -87.2(10) no
Mo2 C22 C23 C24 63.9(6) no
C22 C23 C24 Mo2 -64.8(6) no
C22 C23 C24 C25 0.5(10) no
C22 C23 C24 C31 173.4(8) no
Mo2 C23 C24 C31 -121.9(9) no
Mo2 C23 C24 C25 65.2(6) no
Mo2 C24 C25 C26 62.7(6) no
Mo2 C24 C25 C32 -118.2(10) no
C23 C24 C25 Mo2 -64.6(6) no
C31 C24 C25 Mo2 122.5(9) no
C31 C24 C25 C26 -174.9(8) no
C31 C24 C25 C32 4.3(15) no
C23 C24 C25 C26 -2.0(10) no
C23 C24 C25 C32 177.2(9) no
C24 C25 C26 Mo2 -62.6(6) no
C32 C25 C26 C22 -176.4(9) no
C24 C25 C26 C22 2.8(10) no
C32 C25 C26 Mo2 118.2(9) no
Mo2 C25 C26 C22 65.4(6) no
C46 C41 C42 C43 2.2(16) no
C42 C41 C46 C45 -0.6(17) no
C41 C42 C43 C44 -2.6(16) no
C42 C43 C44 C45 1.5(17) no
C43 C44 C45 C46 0.2(17) no
C44 C45 C46 C41 -0.6(18) no
C52 C47 C48 C49 -0.3(17) no
C48 C47 C52 C51 2.2(19) no
C47 C48 C49 C50 -1.7(17) no
C48 C49 C50 C51 1.7(17) no
C49 C50 C51 C52 0.1(17) no
C50 C51 C52 C47 -2.1(19) no
